data_7219536
loop_
_publ_author_name
'Malla, Ali Mohammed'
'Parveen, Mehtab'
'Ahmad, Faheem'
'Azaz, Shaista'
'Alam, Mahboob'

_publ_section_title
;
 [Et3NH][HSO4]-catalyzed eco-friendly and expeditious synthesis of
 thiazolidine and oxazolidine derivatives
;
_journal_name_full 'RSC Adv.'
_journal_paper_doi 10.1039/C4RA15590D
_journal_year 2015
_chemical_formula_moiety 'C15 H17 N O2 S'
_chemical_formula_sum 'C15 H17 N O2 S'
_chemical_formula_weight 275.36
_chemical_name_systematic
;
?
;
_space_group_IT_number 2
_symmetry_cell_setting triclinic
_symmetry_space_group_name_Hall '-P 1'
_symmetry_space_group_name_H-M 'P -1'
_atom_sites_solution_hydrogens geom
_atom_sites_solution_primary direct
_atom_sites_solution_secondary difmap
_audit_creation_method SHELXL-97
_audit_update_record
;
2012-12-30 deposited with the CCDC.
2015-02-10 downloaded from the CCDC.
;
_cell_angle_alpha 75.500(5)
_cell_angle_beta 78.979(5)
_cell_angle_gamma 89.218(5)
_cell_formula_units_Z 2
_cell_length_a 7.298(5)
_cell_length_b 9.090(5)
_cell_length_c 10.762(5)
_cell_measurement_reflns_used 999
_cell_measurement_temperature 100(2)
_cell_measurement_theta_max 25.50
_cell_measurement_theta_min 1.99
_cell_volume 678.0(7)
_computing_structure_refinement 'SHELXL-97 (Sheldrick, 1997)'
_diffrn_ambient_temperature 100(2)
_diffrn_measured_fraction_theta_full 0.974
_diffrn_measured_fraction_theta_max 0.974
_diffrn_radiation_monochromator graphite
_diffrn_radiation_source 'fine-focus sealed tube'
_diffrn_radiation_type MoK\a
_diffrn_radiation_wavelength 0.71073
_diffrn_reflns_av_R_equivalents 0.0212
_diffrn_reflns_av_sigmaI/netI 0.0362
_diffrn_reflns_limit_h_max 4
_diffrn_reflns_limit_h_min -8
_diffrn_reflns_limit_k_max 10
_diffrn_reflns_limit_k_min -10
_diffrn_reflns_limit_l_max 12
_diffrn_reflns_limit_l_min -13
_diffrn_reflns_number 3515
_diffrn_reflns_theta_full 25.50
_diffrn_reflns_theta_max 25.50
_diffrn_reflns_theta_min 1.99
_exptl_absorpt_coefficient_mu 0.236
_exptl_absorpt_correction_T_max 0.967
_exptl_absorpt_correction_T_min 0.953
_exptl_absorpt_correction_type empirical
_exptl_absorpt_process_details sadabs
_exptl_crystal_colour Colorless
_exptl_crystal_density_diffrn 1.349
_exptl_crystal_density_method 'not measured'
_exptl_crystal_description Block
_exptl_crystal_F_000 292
_exptl_crystal_size_max 0.21
_exptl_crystal_size_mid 0.17
_exptl_crystal_size_min 0.14
_refine_diff_density_max 0.590
_refine_diff_density_min -0.882
_refine_diff_density_rms 0.109
_refine_ls_extinction_method none
_refine_ls_goodness_of_fit_ref 1.166
_refine_ls_hydrogen_treatment mixed
_refine_ls_matrix_type full
_refine_ls_number_parameters 176
_refine_ls_number_reflns 2443
_refine_ls_number_restraints 5
_refine_ls_restrained_S_all 1.201
_refine_ls_R_factor_all 0.0626
_refine_ls_R_factor_gt 0.0543
_refine_ls_shift/su_max 0.000
_refine_ls_shift/su_mean 0.001
_refine_ls_structure_factor_coef Fsqd
_refine_ls_weighting_details 'calc w=1/[\s^2^(Fo^2^)+(0.1128P)^2^+0.8522P] where P=(Fo^2^+2Fc^2^)/3'
_refine_ls_weighting_scheme calc
_refine_ls_wR_factor_gt 0.1554
_refine_ls_wR_factor_ref 0.1974
_reflns_number_gt 2240
_reflns_number_total 2443
_reflns_threshold_expression >2sigma(I)
_cod_data_source_file c4ra15590d2.cif
_cod_data_source_block Compound2
_cod_depositor_comments
;
The following automatic conversions were performed:

'_symmetry_cell_setting' value 'Triclinic' changed to 'triclinic'
according to
/usr/data/users/saulius/crontab/automatic-downloads/rss-feeds/RSC/lib/dictionaries/cif_core.dic
dictionary named 'cif_core.dic' version 2.4.2 from 2011-04-26.

Automatic conversion script
Id: cif_fix_values 3008 2015-01-20 13:52:24Z robertas 
;
_cod_original_sg_symbol_H-M P-1
_cod_database_code 7219536

loop_
_symmetry_equiv_pos_as_xyz
'x, y, z'
'-x, -y, -z'

loop_
_atom_site_label
_atom_site_type_symbol
_atom_site_fract_x
_atom_site_fract_y
_atom_site_fract_z
_atom_site_U_iso_or_equiv
_atom_site_adp_type
_atom_site_occupancy
_atom_site_symmetry_multiplicity
_atom_site_calc_flag
_atom_site_refinement_flags
S1 S 0.49125(10) 0.31284(8) 0.18404(7) 0.0241(3) Uani 1 1 d .
O1 O 0.2775(3) 0.2591(2) 0.0080(2) 0.0234(5) Uani 1 1 d D
O2 O 0.9122(3) 0.1482(2) -0.1249(2) 0.0245(5) Uani 1 1 d .
N1 N 0.8289(3) 0.2457(3) 0.0850(2) 0.0195(5) Uani 1 1 d D
C1 C 0.6509(4) 0.2559(3) 0.0701(3) 0.0205(6) Uani 1 1 d D
C2 C 0.6034(4) 0.2133(3) -0.0430(3) 0.0182(6) Uani 1 1 d D
H2 H 0.5787 0.1079 0.0089 0.022 Uiso 1 1 calc R
C3 C 0.7468(4) 0.1627(3) -0.1377(3) 0.0189(6) Uani 1 1 d .
C4 C 0.6945(4) 0.1226(3) -0.2549(3) 0.0211(6) Uani 1 1 d .
H4A H 0.6682 0.0138 -0.2332 0.025 Uiso 1 1 calc R
H4B H 0.8014 0.1457 -0.3265 0.025 Uiso 1 1 calc R
C5 C 0.5268(4) 0.2040(3) -0.3021(3) 0.0210(6) Uani 1 1 d .
C6 C 0.3691(4) 0.1772(3) -0.1825(3) 0.0202(6) Uani 1 1 d .
H6A H 0.2634 0.2358 -0.2064 0.024 Uiso 1 1 calc R
H6B H 0.3298 0.0706 -0.1570 0.024 Uiso 1 1 calc R
C7 C 0.4207(4) 0.2194(3) -0.0668(3) 0.0190(6) Uani 1 1 d D
C8 C 0.5735(4) 0.3741(3) -0.3569(3) 0.0252(7) Uani 1 1 d .
H8A H 0.6088 0.4151 -0.2905 0.038 Uiso 1 1 calc R
H8B H 0.4660 0.4247 -0.3839 0.038 Uiso 1 1 calc R
H8C H 0.6751 0.3895 -0.4306 0.038 Uiso 1 1 calc R
C9 C 0.4703(4) 0.1373(4) -0.4067(3) 0.0281(7) Uani 1 1 d .
H9A H 0.3648 0.1894 -0.4356 0.042 Uiso 1 1 calc R
H9B H 0.4378 0.0312 -0.3708 0.042 Uiso 1 1 calc R
H9C H 0.5729 0.1495 -0.4796 0.042 Uiso 1 1 calc R
C10 C 0.8991(4) 0.2816(3) 0.1893(3) 0.0204(6) Uani 1 1 d .
C11 C 0.9105(4) 0.4316(3) 0.1977(3) 0.0230(6) Uani 1 1 d .
H11 H 0.8681 0.5094 0.1368 0.028 Uiso 1 1 calc R
C12 C 0.9854(4) 0.4643(3) 0.2972(3) 0.0256(7) Uani 1 1 d .
H12 H 0.9941 0.5644 0.3024 0.031 Uiso 1 1 calc R
C13 C 1.0474(4) 0.3483(3) 0.3891(3) 0.0244(7) Uani 1 1 d .
H13 H 1.0955 0.3703 0.4567 0.029 Uiso 1 1 calc R
C14 C 0.9616(4) 0.1650(3) 0.2803(3) 0.0206(6) Uani 1 1 d .
H14 H 0.9529 0.0649 0.2749 0.025 Uiso 1 1 calc R
C15 C 1.0370(4) 0.1988(3) 0.3793(3) 0.0222(6) Uani 1 1 d .
H15 H 1.0809 0.1212 0.4395 0.027 Uiso 1 1 calc R
H1N1 H 0.904(4) 0.213(4) 0.024(3) 0.025(8) Uiso 1 1 d D

loop_
_atom_site_aniso_label
_atom_site_aniso_U_11
_atom_site_aniso_U_22
_atom_site_aniso_U_33
_atom_site_aniso_U_23
_atom_site_aniso_U_13
_atom_site_aniso_U_12
S1 0.0184(4) 0.0326(5) 0.0246(5) -0.0131(3) -0.0040(3) 0.0032(3)
O1 0.0147(10) 0.0314(11) 0.0253(11) -0.0093(9) -0.0040(8) 0.0058(8)
O2 0.0145(11) 0.0363(12) 0.0277(11) -0.0159(9) -0.0068(8) 0.0081(9)
N1 0.0168(12) 0.0241(13) 0.0200(12) -0.0097(10) -0.0040(10) 0.0036(10)
C1 0.0194(14) 0.0161(13) 0.0258(15) -0.0032(11) -0.0070(11) 0.0021(11)
C2 0.0159(14) 0.0154(13) 0.0222(15) -0.0009(11) -0.0060(11) 0.0003(11)
C3 0.0177(14) 0.0150(13) 0.0222(14) -0.0026(10) -0.0024(11) -0.0001(10)
C4 0.0182(14) 0.0233(14) 0.0236(15) -0.0080(11) -0.0063(11) 0.0046(11)
C5 0.0201(14) 0.0243(15) 0.0214(14) -0.0083(11) -0.0074(11) 0.0035(11)
C6 0.0179(14) 0.0216(14) 0.0227(15) -0.0053(11) -0.0082(11) -0.0005(11)
C7 0.0201(14) 0.0164(13) 0.0192(14) -0.0016(10) -0.0039(11) 0.0006(11)
C8 0.0279(16) 0.0236(15) 0.0223(15) -0.0019(12) -0.0056(12) 0.0031(12)
C9 0.0263(16) 0.0355(17) 0.0266(16) -0.0121(13) -0.0098(13) 0.0054(13)
C10 0.0133(13) 0.0269(15) 0.0234(15) -0.0102(12) -0.0044(11) 0.0043(11)
C11 0.0223(15) 0.0220(15) 0.0263(15) -0.0053(12) -0.0098(12) 0.0042(11)
C12 0.0249(15) 0.0234(15) 0.0302(16) -0.0095(12) -0.0062(12) 0.0009(12)
C13 0.0213(15) 0.0291(16) 0.0240(15) -0.0081(12) -0.0054(12) -0.0032(12)
C14 0.0176(14) 0.0196(14) 0.0246(15) -0.0056(11) -0.0038(11) 0.0011(11)
C15 0.0189(14) 0.0249(15) 0.0216(14) -0.0011(11) -0.0076(11) 0.0004(11)

loop_
_atom_type_symbol
_atom_type_description
_atom_type_scat_dispersion_real
_atom_type_scat_dispersion_imag
_atom_type_scat_source
C C 0.0033 0.0016 'International Tables Vol C Tables 4.2.6.8 and 6.1.1.4'
H H 0.0000 0.0000 'International Tables Vol C Tables 4.2.6.8 and 6.1.1.4'
N N 0.0061 0.0033 'International Tables Vol C Tables 4.2.6.8 and 6.1.1.4'
O O 0.0106 0.0060 'International Tables Vol C Tables 4.2.6.8 and 6.1.1.4'
S S 0.1246 0.1234 'International Tables Vol C Tables 4.2.6.8 and 6.1.1.4'

loop_
_geom_angle_atom_site_label_1
_geom_angle_atom_site_label_2
_geom_angle_atom_site_label_3
_geom_angle
C1 N1 C10 125.2(2)
N1 C1 C2 117.8(3)
N1 C1 S1 118.7(2)
C2 C1 S1 123.4(2)
C7 C2 C1 122.1(3)
C7 C2 C3 116.7(3)
C1 C2 C3 121.2(2)
O2 C3 C2 122.6(3)
O2 C3 C4 117.4(2)
C2 C3 C4 120.0(2)
C3 C4 C5 115.3(2)
C6 C5 C4 106.1(2)
C6 C5 C9 110.0(2)
C4 C5 C9 110.2(2)
C6 C5 C8 110.2(2)
C4 C5 C8 110.1(2)
C9 C5 C8 110.0(2)
C7 C6 C5 114.1(2)
O1 C7 C2 124.6(3)
O1 C7 C6 112.3(2)
C2 C7 C6 123.0(3)
C14 C10 C11 120.4(3)
C14 C10 N1 118.9(3)
C11 C10 N1 120.7(3)
C12 C11 C10 119.7(3)
C11 C12 C13 120.4(3)
C12 C13 C15 119.5(3)
C15 C14 C10 119.6(3)
C14 C15 C13 120.4(3)

loop_
_geom_bond_atom_site_label_1
_geom_bond_atom_site_label_2
_geom_bond_distance
S1 C1 1.698(3)
O1 C7 1.297(3)
O2 C3 1.242(4)
N1 C1 1.338(4)
N1 C10 1.428(4)
C1 C2 1.466(4)
C2 C7 1.403(4)
C2 C3 1.470(4)
C3 C4 1.513(4)
C4 C5 1.526(4)
C5 C6 1.525(4)
C5 C9 1.526(4)
C5 C8 1.528(4)
C6 C7 1.504(4)
C10 C14 1.388(4)
C10 C11 1.393(4)
C11 C12 1.386(4)
C12 C13 1.390(4)
C13 C15 1.393(4)
C14 C15 1.388(4)
